data_1517193
loop_
_publ_author_name
'Gu, Jing'
'Ma, Chao'
'Li, Qing-Zhu'
'Du, Wei'
'Chen, Ying-Chun'

_publ_section_title
;
 \b,\g-Regioselective Inverse-Electron-Demand Aza-Diels-Alder Reactions
 with \a,\b-Unsaturated Aldehydes via Dienamine Catalysis.
;
_journal_issue 15
_journal_name_full 'Organic letters'
_journal_page_first 3986
_journal_page_last 3989
_journal_paper_doi 10.1021/ol501814p
_journal_volume 16
_journal_year 2014
_chemical_absolute_configuration ad
_chemical_formula_sum 'C31 H36 Cl N O6 S2'
_chemical_formula_weight 618.18
_chemical_name_systematic
; 
 ? 
;
_space_group_IT_number 18
_symmetry_cell_setting orthorhombic
_symmetry_space_group_name_Hall 'P 2 2ab'
_symmetry_space_group_name_H-M 'P 21 21 2'
_atom_sites_solution_hydrogens geom
_atom_sites_solution_primary direct
_atom_sites_solution_secondary difmap
_audit_creation_method SHELXL-97
_cell_angle_alpha 90.00
_cell_angle_beta 90.00
_cell_angle_gamma 90.00
_cell_formula_units_Z 4
_cell_length_a 34.7416(5)
_cell_length_b 11.7295(2)
_cell_length_c 7.44950(10)
_cell_measurement_reflns_used 13786
_cell_measurement_temperature 291(2)
_cell_measurement_theta_max 69.9770
_cell_measurement_theta_min 3.7653
_cell_volume 3035.68(8)
_computing_cell_refinement 'CrysAlisPro (Agilent Technologies)'
_computing_data_collection 'CrysAlisPro (Agilent Technologies)'
_computing_data_reduction 'CrysAlisPro (Agilent Technologies)'
_computing_molecular_graphics 'Ortep-3 (L. J. Farrugia, 2001)'
_computing_publication_material SHELXL-97
_computing_structure_refinement 'SHELXL-97 (Sheldrick, 1997)'
_computing_structure_solution 'SHELXS-97 (Sheldrick, 1997)'
_diffrn_ambient_temperature 291(2)
_diffrn_detector_area_resol_mean 15.9149
_diffrn_measured_fraction_theta_full 0.986
_diffrn_measured_fraction_theta_max 0.986
_diffrn_measurement_device_type 'Gemini S Ultra, Agilent Technologies'
_diffrn_measurement_method '\w scans'
_diffrn_radiation_monochromator mirror
_diffrn_radiation_source 'Enhance Ultra (Cu) X-ray Source'
_diffrn_radiation_type CuK\a
_diffrn_radiation_wavelength 1.54184
_diffrn_reflns_av_R_equivalents 0.0387
_diffrn_reflns_av_sigmaI/netI 0.0243
_diffrn_reflns_limit_h_max 41
_diffrn_reflns_limit_h_min -41
_diffrn_reflns_limit_k_max 14
_diffrn_reflns_limit_k_min -14
_diffrn_reflns_limit_l_max 7
_diffrn_reflns_limit_l_min -8
_diffrn_reflns_number 27271
_diffrn_reflns_theta_full 70.11
_diffrn_reflns_theta_max 70.11
_diffrn_reflns_theta_min 3.98
_exptl_absorpt_coefficient_mu 2.765
_exptl_absorpt_correction_T_max 0.4532
_exptl_absorpt_correction_T_min 0.3968
_exptl_absorpt_correction_type multi-scan
_exptl_absorpt_process_details
;
CrysAlisPro, Agilent Technologies,
Version 1.171.36.21 (release 14-08-2012 CrysAlis171 .NET)
(compiled Sep 14 2012,17:21:16)
Empirical absorption correction using spherical harmonics,
 implemented in SCALE3 ABSPACK scaling algorithm.
;
_exptl_crystal_density_diffrn 1.353
_exptl_crystal_density_method 'not measured'
_exptl_crystal_F_000 1304
_exptl_crystal_size_max 0.41
_exptl_crystal_size_mid 0.39
_exptl_crystal_size_min 0.34
_refine_diff_density_max 0.286
_refine_diff_density_min -0.362
_refine_diff_density_rms 0.048
_refine_ls_abs_structure_details 'Flack H D (1983), Acta Cryst. A39, 876-881'
_refine_ls_abs_structure_Flack -0.003(18)
_refine_ls_extinction_method none
_refine_ls_goodness_of_fit_ref 1.030
_refine_ls_hydrogen_treatment constr
_refine_ls_matrix_type full
_refine_ls_number_parameters 443
_refine_ls_number_reflns 5651
_refine_ls_number_restraints 82
_refine_ls_restrained_S_all 1.118
_refine_ls_R_factor_all 0.0487
_refine_ls_R_factor_gt 0.0471
_refine_ls_shift/su_max 0.000
_refine_ls_shift/su_mean 0.000
_refine_ls_structure_factor_coef Fsqd
_refine_ls_weighting_details 'calc w=1/[\s^2^(Fo^2^)+(0.0799P)^2^+0.9109P] where P=(Fo^2^+2Fc^2^)/3'
_refine_ls_weighting_scheme calc
_refine_ls_wR_factor_gt 0.1273
_refine_ls_wR_factor_ref 0.1293
_reflns_number_gt 5417
_reflns_number_total 5651
_reflns_threshold_expression >2sigma(I)
_cod_data_source_file ol501814p_si_002.cif
_cod_data_source_block 3j
_cod_depositor_comments 'Adding full bibliography for 1517193.cif.'
_cod_database_code 1517193

loop_
_symmetry_equiv_pos_as_xyz
'x, y, z'
'-x, -y, z'
'x+1/2, -y+1/2, -z'
'-x+1/2, y+1/2, -z'

loop_
_atom_site_label
_atom_site_type_symbol
_atom_site_fract_x
_atom_site_fract_y
_atom_site_fract_z
_atom_site_U_iso_or_equiv
_atom_site_adp_type
_atom_site_occupancy
_atom_site_symmetry_multiplicity
_atom_site_calc_flag
_atom_site_refinement_flags
_atom_site_disorder_assembly
_atom_site_disorder_group
S1 S 0.64460(2) 0.93898(6) 0.28333(9) 0.04831(18) Uani 1 1 d . . .
Cl1 Cl 0.74019(3) 1.57357(8) -0.55396(14) 0.0744(3) Uani 1 1 d . . .
N1 N 0.65097(6) 1.0554(2) 0.1630(3) 0.0452(5) Uani 1 1 d . . .
O1 O 0.60446(6) 0.9133(2) 0.3023(4) 0.0716(7) Uani 1 1 d . . .
O2 O 0.66603(8) 0.9434(3) 0.4458(3) 0.0788(7) Uani 1 1 d . . .
C7 C 0.66567(7) 1.0333(2) -0.0109(4) 0.0383(5) Uani 1 1 d . . .
C6 C 0.67766(7) 0.9136(2) -0.0236(4) 0.0401(5) Uani 1 1 d . . .
C12 C 0.67448(7) 1.3191(2) -0.2155(4) 0.0419(5) Uani 1 1 d . . .
C8 C 0.66673(7) 1.1127(2) -0.1367(4) 0.0420(6) Uani 1 1 d . . .
H8 H 0.6770 1.0939 -0.2481 0.050 Uiso 1 1 calc R . .
C14 C 0.73448(8) 1.3889(3) -0.3388(4) 0.0521(7) Uani 1 1 d . . .
H14 H 0.7610 1.3821 -0.3522 0.063 Uiso 1 1 calc R . .
C1 C 0.66755(8) 0.8516(2) 0.1263(4) 0.0454(6) Uani 1 1 d . . .
C10 C 0.64875(8) 1.2600(2) 0.0975(4) 0.0457(6) Uani 1 1 d . . .
C9 C 0.65200(7) 1.2323(2) -0.1081(4) 0.0425(6) Uani 1 1 d . . .
H9 H 0.6257 1.2336 -0.1555 0.051 Uiso 1 1 calc R . .
C13 C 0.71453(8) 1.3115(2) -0.2359(4) 0.0493(7) Uani 1 1 d . . .
H13 H 0.7278 1.2531 -0.1787 0.059 Uiso 1 1 calc R . .
C5 C 0.69665(8) 0.8587(2) -0.1630(4) 0.0476(6) Uani 1 1 d . . .
H5 H 0.7040 0.8984 -0.2656 0.057 Uiso 1 1 calc R . .
C16 C 0.67562(9) 1.4864(2) -0.4045(4) 0.0519(7) Uani 1 1 d . . .
H16 H 0.6626 1.5457 -0.4609 0.062 Uiso 1 1 calc R . .
C17 C 0.65588(8) 1.4081(2) -0.3030(4) 0.0491(6) Uani 1 1 d . . .
H17 H 0.6293 1.4148 -0.2926 0.059 Uiso 1 1 calc R . .
C4 C 0.70448(9) 0.7434(3) -0.1459(5) 0.0570(8) Uani 1 1 d . . .
H4 H 0.7174 0.7058 -0.2379 0.068 Uiso 1 1 calc R . .
C15 C 0.71503(8) 1.4764(2) -0.4218(4) 0.0489(6) Uani 1 1 d . . .
C11 C 0.62670(7) 1.1590(2) 0.1859(4) 0.0439(6) Uani 1 1 d . A .
H11 H 0.6028 1.1473 0.1185 0.053 Uiso 1 1 calc R . .
C19 C 0.68819(9) 1.2757(3) 0.1856(4) 0.0595(8) Uani 1 1 d . . .
H19B H 0.6850 1.2867 0.3124 0.089 Uiso 1 1 calc R . .
H19A H 0.7007 1.3411 0.1348 0.089 Uiso 1 1 calc R . .
H19C H 0.7036 1.2091 0.1648 0.089 Uiso 1 1 calc R . .
C2 C 0.67514(10) 0.7358(3) 0.1452(5) 0.0613(8) Uani 1 1 d . . .
H2 H 0.6680 0.6960 0.2480 0.074 Uiso 1 1 calc R . .
C20 C 0.61602(8) 1.1774(3) 0.3839(4) 0.0560(7) Uani 1 1 d . . .
H20D H 0.6311 1.1259 0.4574 0.067 Uiso 0.476(2) 1 calc PR A 2
H20C H 0.6228 1.2548 0.4179 0.067 Uiso 0.476(2) 1 calc PR A 2
H20B H 0.6312 1.1262 0.4578 0.067 Uiso 0.524(2) 1 d PR A 1
H20A H 0.6227 1.2549 0.4176 0.067 Uiso 0.524(2) 1 d PR A 1
C3 C 0.69354(10) 0.6829(3) 0.0055(5) 0.0644(8) Uani 1 1 d . . .
H3 H 0.6988 0.6052 0.0124 0.077 Uiso 1 1 calc R . .
C18 C 0.62498(12) 1.3689(3) 0.1198(5) 0.0726(10) Uani 1 1 d . . .
H18A H 0.5996 1.3568 0.0726 0.109 Uiso 1 1 calc R . .
H18B H 0.6371 1.4302 0.0558 0.109 Uiso 1 1 calc R . .
H18C H 0.6233 1.3880 0.2448 0.109 Uiso 1 1 calc R . .
C21' C 0.57406(11) 1.1583(3) 0.4227(6) 0.0733(10) Uani 0.476(2) 1 d P A 2
H21A H 0.5666 1.0846 0.3747 0.088 Uiso 0.476(2) 1 calc PR A 2
H21B H 0.5704 1.1556 0.5517 0.088 Uiso 0.476(2) 1 calc PR A 2
O3' O 0.55118(15) 1.2364(5) 0.3558(7) 0.0716(15) Uani 0.476(2) 1 d P A 2
O4' O 0.5112(2) 1.3984(6) 0.3709(13) 0.129(3) Uani 0.476(2) 1 d P A 2
O5' O 0.5545(2) 1.3634(7) 0.6123(19) 0.0959(19) Uani 0.476(2) 1 d P A 2
S2' S 0.52989(5) 1.31956(16) 0.4857(3) 0.0705(6) Uani 0.476(2) 1 d P A 2
C22' C 0.49502(19) 1.2305(6) 0.5845(9) 0.0577(11) Uani 0.476(2) 1 d PD A 2
H22B H 0.4738 1.2264 0.5000 0.069 Uiso 0.476(2) 1 calc PR A 2
H22A H 0.5063 1.1548 0.5890 0.069 Uiso 0.476(2) 1 calc PR A 2
C23' C 0.47816(9) 1.2499(3) 0.7569(5) 0.0681(9) Uani 0.476(2) 1 d PD A 2
C24' C 0.5034(3) 1.2265(8) 0.9228(12) 0.0632(13) Uani 0.476(2) 1 d PD A 2
C27' C 0.4475(3) 1.3935(7) 0.9607(14) 0.0847(18) Uani 0.476(2) 1 d PD A 2
H27A H 0.4588 1.4347 1.0604 0.102 Uiso 0.476(2) 1 calc PR A 2
H27B H 0.4238 1.4314 0.9255 0.102 Uiso 0.476(2) 1 calc PR A 2
C28' C 0.4749(2) 1.3875(6) 0.8061(11) 0.0703(16) Uani 0.476(2) 1 d PD A 2
H28B H 0.4999 1.4179 0.8396 0.084 Uiso 0.476(2) 1 calc PR A 2
H28A H 0.4652 1.4303 0.7044 0.084 Uiso 0.476(2) 1 calc PR A 2
C30' C 0.4366(3) 1.0874(8) 0.8241(19) 0.085(2) Uani 0.476(2) 1 d PD A 2
H30A H 0.4111 1.0639 0.8579 0.127 Uiso 0.476(2) 1 calc PR A 2
H30B H 0.4549 1.0557 0.9066 0.127 Uiso 0.476(2) 1 calc PR A 2
H30C H 0.4421 1.0609 0.7050 0.127 Uiso 0.476(2) 1 calc PR A 2
C31' C 0.4061(3) 1.2599(10) 0.7100(16) 0.093(2) Uani 0.476(2) 1 d PD A 2
H31B H 0.4101 1.2337 0.5894 0.140 Uiso 0.476(2) 1 calc PR A 2
H31A H 0.4054 1.3417 0.7113 0.140 Uiso 0.476(2) 1 calc PR A 2
H31C H 0.3822 1.2304 0.7547 0.140 Uiso 0.476(2) 1 calc PR A 2
C29' C 0.4391(3) 1.2184(6) 0.8290(13) 0.0664(16) Uani 0.476(2) 1 d PD A 2
O6' O 0.53620(19) 1.1852(7) 0.9205(11) 0.107(2) Uani 0.476(2) 1 d P A 2
C26' C 0.4399(2) 1.2747(7) 1.0104(12) 0.0756(14) Uani 0.476(2) 1 d PD A 2
H26 H 0.4171 1.2623 1.0849 0.091 Uiso 0.476(2) 1 calc PR A 2
C25' C 0.4779(3) 1.2295(9) 1.0887(14) 0.087(2) Uani 0.476(2) 1 d P A 2
H25B H 0.4881 1.2805 1.1794 0.104 Uiso 0.476(2) 1 calc PR A 2
H25A H 0.4747 1.1541 1.1400 0.104 Uiso 0.476(2) 1 calc PR A 2
C21 C 0.57406(11) 1.1583(3) 0.4227(6) 0.0733(10) Uani 0.524(2) 1 d PU A 1
H21C H 0.5589 1.1972 0.3321 0.088 Uiso 0.524(2) 1 calc PR A 1
H21D H 0.5686 1.0774 0.4131 0.088 Uiso 0.524(2) 1 calc PR A 1
C22 C 0.49775(17) 1.3168(5) 0.6166(9) 0.0577(11) Uani 0.524(2) 1 d PDU A 1
H22C H 0.4883 1.3946 0.6219 0.069 Uiso 0.524(2) 1 calc PR A 1
H22D H 0.4906 1.2860 0.5005 0.069 Uiso 0.524(2) 1 calc PR A 1
S2 S 0.54838(5) 1.32003(18) 0.6302(4) 0.0650(6) Uani 0.524(2) 1 d P A 1
O3 O 0.56237(13) 1.1966(4) 0.5935(7) 0.0684(12) Uani 0.524(2) 1 d P A 1
O4 O 0.56013(14) 1.3429(6) 0.8078(10) 0.094(2) Uani 0.524(2) 1 d P A 1
O5 O 0.56169(17) 1.3941(5) 0.4917(11) 0.0959(19) Uani 0.524(2) 1 d P A 1
O6 O 0.48328(16) 1.0785(5) 0.5299(9) 0.0886(17) Uani 0.524(2) 1 d P A 1
C23 C 0.47816(9) 1.2499(3) 0.7569(5) 0.0681(9) Uani 0.524(2) 1 d PDU A 1
C24 C 0.46729(19) 1.1255(5) 0.6592(10) 0.0632(13) Uani 0.524(2) 1 d PDU A 1
C26 C 0.4267(2) 1.1638(7) 0.8998(11) 0.0756(14) Uani 0.524(2) 1 d PDU A 1
H26A H 0.4013 1.1631 0.9567 0.091 Uiso 0.524(2) 1 calc PR A 1
C29 C 0.4363(2) 1.2729(6) 0.8049(11) 0.0664(16) Uani 0.524(2) 1 d PDU A 1
C30 C 0.4098(2) 1.2991(8) 0.6470(14) 0.085(2) Uani 0.524(2) 1 d PDU A 1
H30D H 0.4100 1.2363 0.5644 0.127 Uiso 0.524(2) 1 calc PR A 1
H30E H 0.4185 1.3668 0.5872 0.127 Uiso 0.524(2) 1 calc PR A 1
H30F H 0.3840 1.3107 0.6903 0.127 Uiso 0.524(2) 1 calc PR A 1
C31 C 0.4353(2) 1.3820(9) 0.9209(17) 0.093(2) Uani 0.524(2) 1 d PDU A 1
H31D H 0.4092 1.3990 0.9530 0.140 Uiso 0.524(2) 1 calc PR A 1
H31F H 0.4459 1.4445 0.8540 0.140 Uiso 0.524(2) 1 calc PR A 1
H31E H 0.4502 1.3703 1.0279 0.140 Uiso 0.524(2) 1 calc PR A 1
C25 C 0.4315(4) 1.0785(11) 0.7517(14) 0.087(2) Uani 0.524(2) 1 d PU A 1
H25D H 0.4094 1.0780 0.6718 0.104 Uiso 0.524(2) 1 calc PR A 1
H25C H 0.4357 1.0023 0.7981 0.104 Uiso 0.524(2) 1 calc PR A 1
C27 C 0.4599(2) 1.1594(8) 1.0299(11) 0.0847(18) Uani 0.524(2) 1 d PDU A 1
H27D H 0.4553 1.2099 1.1307 0.102 Uiso 0.524(2) 1 calc PR A 1
H27C H 0.4634 1.0825 1.0751 0.102 Uiso 0.524(2) 1 calc PR A 1
C28 C 0.4948(2) 1.1968(8) 0.9279(11) 0.0703(16) Uani 0.524(2) 1 d PDU A 1
H28D H 0.5113 1.1324 0.8997 0.084 Uiso 0.524(2) 1 calc PR A 1
H28C H 0.5095 1.2524 0.9957 0.084 Uiso 0.524(2) 1 calc PR A 1

loop_
_atom_site_aniso_label
_atom_site_aniso_U_11
_atom_site_aniso_U_22
_atom_site_aniso_U_33
_atom_site_aniso_U_23
_atom_site_aniso_U_13
_atom_site_aniso_U_12
S1 0.0505(4) 0.0565(4) 0.0379(3) 0.0047(3) 0.0050(3) -0.0001(3)
Cl1 0.0795(5) 0.0626(4) 0.0809(6) 0.0204(4) 0.0289(4) 0.0030(4)
N1 0.0487(11) 0.0468(12) 0.0402(12) 0.0000(10) 0.0113(9) 0.0008(10)
O1 0.0541(12) 0.0686(14) 0.0921(18) -0.0004(14) 0.0281(13) -0.0137(10)
O2 0.0991(18) 0.0997(19) 0.0378(12) 0.0005(13) -0.0100(12) 0.0211(16)
C7 0.0344(11) 0.0448(13) 0.0357(13) -0.0049(10) 0.0027(10) 0.0002(9)
C6 0.0333(11) 0.0463(13) 0.0407(14) -0.0017(11) -0.0023(10) 0.0000(9)
C12 0.0419(12) 0.0412(12) 0.0425(14) -0.0002(11) 0.0057(11) 0.0051(10)
C8 0.0424(12) 0.0480(14) 0.0356(13) -0.0022(11) 0.0036(10) 0.0003(10)
C14 0.0428(13) 0.0552(16) 0.0583(18) 0.0040(13) 0.0079(13) 0.0047(12)
C1 0.0436(13) 0.0508(14) 0.0419(15) 0.0029(12) -0.0038(11) 0.0003(11)
C10 0.0453(13) 0.0461(13) 0.0456(15) -0.0056(11) 0.0079(12) 0.0049(11)
C9 0.0385(12) 0.0459(13) 0.0430(15) 0.0017(11) 0.0038(11) 0.0059(10)
C13 0.0414(13) 0.0520(15) 0.0544(17) 0.0054(13) 0.0037(12) 0.0118(11)
C5 0.0473(13) 0.0500(14) 0.0454(16) -0.0070(12) 0.0010(12) 0.0033(11)
C16 0.0576(15) 0.0446(14) 0.0536(17) 0.0072(12) 0.0026(14) 0.0120(12)
C17 0.0432(12) 0.0482(14) 0.0559(17) 0.0007(13) 0.0008(12) 0.0106(11)
C4 0.0529(15) 0.0526(16) 0.065(2) -0.0131(15) -0.0001(14) 0.0068(13)
C15 0.0558(15) 0.0446(13) 0.0463(16) 0.0017(12) 0.0104(13) 0.0013(11)
C11 0.0362(11) 0.0521(14) 0.0434(15) -0.0037(12) 0.0039(11) 0.0048(10)
C19 0.0583(17) 0.0701(19) 0.0501(18) -0.0122(15) 0.0049(14) -0.0165(15)
C2 0.0667(18) 0.0538(17) 0.063(2) 0.0132(15) -0.0025(16) 0.0051(14)
C20 0.0522(16) 0.0638(18) 0.0519(18) -0.0068(15) 0.0134(14) 0.0042(13)
C3 0.0702(19) 0.0472(15) 0.076(2) -0.0009(16) -0.0049(18) 0.0106(14)
C18 0.093(2) 0.0559(18) 0.069(2) -0.0013(17) 0.025(2) 0.0274(18)
C21' 0.0706(19) 0.073(2) 0.077(2) -0.0087(18) 0.0357(18) -0.0019(17)
O3' 0.066(3) 0.080(3) 0.069(3) 0.009(3) 0.026(3) 0.022(3)
O4' 0.112(5) 0.100(5) 0.174(8) 0.065(5) 0.067(6) 0.049(4)
O5' 0.076(3) 0.077(3) 0.135(6) -0.010(4) 0.044(3) -0.017(2)
S2' 0.0560(10) 0.0648(10) 0.0906(16) 0.0036(10) 0.0306(11) 0.0054(8)
C22' 0.0465(18) 0.060(2) 0.067(3) -0.010(2) 0.0136(19) -0.0014(19)
C23' 0.0487(15) 0.084(2) 0.072(2) 0.0137(18) 0.0152(15) 0.0138(15)
C24' 0.059(3) 0.062(3) 0.069(3) -0.004(2) -0.003(2) 0.003(2)
C27' 0.086(4) 0.088(3) 0.081(4) -0.001(3) 0.014(3) 0.001(3)
C28' 0.066(3) 0.072(3) 0.073(3) -0.004(3) 0.003(2) -0.004(2)
C30' 0.054(3) 0.075(4) 0.126(6) 0.016(4) 0.005(4) -0.006(3)
C31' 0.055(3) 0.101(5) 0.123(6) -0.029(4) 0.021(3) 0.012(3)
C29' 0.053(2) 0.068(4) 0.079(3) -0.002(4) 0.016(2) -0.009(3)
O6' 0.078(4) 0.124(6) 0.118(5) -0.008(5) -0.032(4) 0.042(4)
C26' 0.071(3) 0.075(3) 0.082(3) 0.005(3) 0.024(3) -0.001(2)
C25' 0.088(4) 0.095(4) 0.077(4) 0.009(3) -0.003(3) -0.006(3)
C21 0.0706(19) 0.073(2) 0.077(2) -0.0087(18) 0.0357(18) -0.0019(17)
C22 0.0465(18) 0.060(2) 0.067(3) -0.010(2) 0.0136(19) -0.0014(19)
S2 0.0441(8) 0.0619(10) 0.0891(15) -0.0173(11) 0.0240(9) -0.0043(7)
O3 0.059(2) 0.077(3) 0.069(3) -0.006(2) 0.028(2) 0.011(2)
O4 0.049(2) 0.125(5) 0.109(5) -0.048(4) -0.004(3) -0.010(3)
O5 0.076(3) 0.077(3) 0.135(6) -0.010(4) 0.044(3) -0.017(2)
O6 0.077(3) 0.078(3) 0.110(4) -0.036(3) 0.010(3) -0.004(3)
C23 0.0487(15) 0.084(2) 0.072(2) 0.0137(18) 0.0152(15) 0.0138(15)
C24 0.059(3) 0.062(3) 0.069(3) -0.004(2) -0.003(2) 0.003(2)
C26 0.071(3) 0.075(3) 0.082(3) 0.005(3) 0.024(3) -0.001(2)
C29 0.053(2) 0.068(4) 0.079(3) -0.002(4) 0.016(2) -0.009(3)
C30 0.054(3) 0.075(4) 0.126(6) 0.016(4) 0.005(4) -0.006(3)
C31 0.055(3) 0.101(5) 0.123(6) -0.029(4) 0.021(3) 0.012(3)
C25 0.088(4) 0.095(4) 0.077(4) 0.009(3) -0.003(3) -0.006(3)
C27 0.086(4) 0.088(3) 0.081(4) -0.001(3) 0.014(3) 0.001(3)
C28 0.066(3) 0.072(3) 0.073(3) -0.004(3) 0.003(2) -0.004(2)

loop_
_atom_type_symbol
_atom_type_description
_atom_type_scat_dispersion_real
_atom_type_scat_dispersion_imag
_atom_type_scat_source
C C 0.0181 0.0091 'International Tables Vol C Tables 4.2.6.8 and 6.1.1.4'
H H 0.0000 0.0000 'International Tables Vol C Tables 4.2.6.8 and 6.1.1.4'
N N 0.0311 0.0180 'International Tables Vol C Tables 4.2.6.8 and 6.1.1.4'
O O 0.0492 0.0322 'International Tables Vol C Tables 4.2.6.8 and 6.1.1.4'
S S 0.3331 0.5567 'International Tables Vol C Tables 4.2.6.8 and 6.1.1.4'
Cl Cl 0.3639 0.7018 'International Tables Vol C Tables 4.2.6.8 and 6.1.1.4'

loop_
_geom_angle_atom_site_label_1
_geom_angle_atom_site_label_2
_geom_angle_atom_site_label_3
_geom_angle
O2 S1 O1 115.65(17)
O2 S1 N1 111.25(16)
O1 S1 N1 111.02(14)
O2 S1 C1 110.60(14)
O1 S1 C1 112.73(15)
N1 S1 C1 93.49(13)
C7 N1 C11 117.3(2)
C7 N1 S1 113.23(18)
C11 N1 S1 122.55(18)
C8 C7 N1 122.0(2)
C8 C7 C6 128.4(2)
N1 C7 C6 109.6(2)
C1 C6 C5 118.8(3)
C1 C6 C7 112.4(2)
C5 C6 C7 128.8(3)
C17 C12 C13 117.3(3)
C17 C12 C9 120.9(2)
C13 C12 C9 121.8(2)
C7 C8 C9 123.1(2)
C7 C8 H8 118.5
C9 C8 H8 118.5
C13 C14 C15 119.7(3)
C13 C14 H14 120.2
C15 C14 H14 120.2
C6 C1 C2 123.3(3)
C6 C1 S1 110.4(2)
C2 C1 S1 126.3(3)
C18 C10 C19 109.7(3)
C18 C10 C11 108.9(2)
C19 C10 C11 110.5(2)
C18 C10 C9 108.5(3)
C19 C10 C9 112.3(2)
C11 C10 C9 106.9(2)
C8 C9 C12 112.1(2)
C8 C9 C10 110.8(2)
C12 C9 C10 114.4(2)
C8 C9 H9 106.3
C12 C9 H9 106.3
C10 C9 H9 106.3
C14 C13 C12 121.2(3)
C14 C13 H13 119.4
C12 C13 H13 119.4
C4 C5 C6 118.5(3)
C4 C5 H5 120.8
C6 C5 H5 120.8
C17 C16 C15 119.3(3)
C17 C16 H16 120.3
C15 C16 H16 120.3
C16 C17 C12 121.9(3)
C16 C17 H17 119.0
C12 C17 H17 119.0
C3 C4 C5 121.4(3)
C3 C4 H4 119.3
C5 C4 H4 119.3
C14 C15 C16 120.6(3)
C14 C15 Cl1 119.7(2)
C16 C15 Cl1 119.6(2)
N1 C11 C20 111.2(2)
N1 C11 C10 107.1(2)
C20 C11 C10 114.7(2)
N1 C11 H11 107.9
C20 C11 H11 107.9
C10 C11 H11 107.9
C10 C19 H19B 109.5
C10 C19 H19A 109.5
H19B C19 H19A 109.5
C10 C19 H19C 109.5
H19B C19 H19C 109.5
H19A C19 H19C 109.5
C3 C2 C1 117.0(3)
C3 C2 H2 121.5
C1 C2 H2 121.5
C21' C20 C11 113.4(3)
C21' C20 H20D 108.9
C11 C20 H20D 108.9
C21' C20 H20C 108.9
C11 C20 H20C 108.9
H20D C20 H20C 107.7
C21' C20 H20B 108.9
C11 C20 H20B 109.1
H20D C20 H20B 0.2
H20C C20 H20B 107.5
C21' C20 H20A 108.8
C11 C20 H20A 108.8
H20D C20 H20A 107.9
H20C C20 H20A 0.2
H20B C20 H20A 107.7
C2 C3 C4 121.0(3)
C2 C3 H3 119.5
C4 C3 H3 119.5
C10 C18 H18A 109.5
C10 C18 H18B 109.5
H18A C18 H18B 109.5
C10 C18 H18C 109.5
H18A C18 H18C 109.5
H18B C18 H18C 109.5
O3' C21' C20 114.2(4)
O3' C21' H21A 108.7
C20 C21' H21A 108.7
O3' C21' H21B 108.7
C20 C21' H21B 108.7
H21A C21' H21B 107.6
C21' O3' S2' 119.2(4)
O5' S2' O4' 117.1(6)
O5' S2' O3' 111.4(4)
O4' S2' O3' 104.5(4)
O5' S2' C22' 111.3(5)
O4' S2' C22' 108.9(4)
O3' S2' C22' 102.4(3)
C23' C22' S2' 124.2(5)
C23' C22' H22B 106.3
S2' C22' H22B 106.3
C23' C22' H22A 106.3
S2' C22' H22A 106.3
H22B C22' H22A 106.4
C22' C23' C29' 130.6(5)
C22' C23' C24' 117.3(5)
C29' C23' C24' 100.6(6)
C22' C23' C28' 112.4(5)
C29' C23' C28' 95.7(4)
C24' C23' C28' 92.0(5)
O6' C24' C25' 123.8(8)
O6' C24' C23' 125.6(8)
C25' C24' C23' 108.4(7)
C26' C27' C28' 105.3(7)
C26' C27' H27A 110.7
C28' C27' H27A 110.7
C26' C27' H27B 110.7
C28' C27' H27B 110.7
H27A C27' H27B 108.8
C27' C28' C23' 105.0(5)
C27' C28' H28B 110.7
C23' C28' H28B 110.7
C27' C28' H28A 110.7
C23' C28' H28A 110.7
H28B C28' H28A 108.8
C29' C30' H30A 109.5
C29' C30' H30B 109.5
H30A C30' H30B 109.5
C29' C30' H30C 109.5
H30A C30' H30C 109.5
H30B C30' H30C 109.5
C29' C31' H31B 109.5
C29' C31' H31A 109.5
H31B C31' H31A 109.5
C29' C31' H31C 109.5
H31B C31' H31C 109.5
H31A C31' H31C 109.5
C26' C29' C23' 101.3(6)
C26' C29' C31' 113.3(8)
C23' C29' C31' 113.0(7)
C26' C29' C30' 117.4(9)
C23' C29' C30' 106.8(7)
C31' C29' C30' 105.1(8)
C27' C26' C29' 101.2(7)
C27' C26' C25' 105.7(8)
C29' C26' C25' 101.9(7)
C27' C26' H26 115.4
C29' C26' H26 115.4
C25' C26' H26 115.4
C24' C25' C26' 101.5(7)
C24' C25' H25B 111.5
C26' C25' H25B 111.5
C24' C25' H25A 111.5
C26' C25' H25A 111.5
H25B C25' H25A 109.3
S2 C22 H22C 108.4
S2 C22 H22D 108.4
H22C C22 H22D 107.5
O4 S2 O5 118.0(4)
O4 S2 O3 104.6(4)
O5 S2 O3 109.8(3)
O4 S2 C22 110.3(3)
O5 S2 C22 107.2(4)
O3 S2 C22 106.4(3)
O6 C24 C25 123.7(7)
C25 C26 C29 101.4(7)
C25 C26 C27 111.5(8)
C29 C26 C27 99.3(6)
C25 C26 H26A 114.3
C29 C26 H26A 114.3
C27 C26 H26A 114.3
C26 C29 C30 113.6(6)
C26 C29 C31 115.9(8)
C30 C29 C31 104.5(7)
C26 C25 C24 100.4(8)
C26 C25 H25D 111.7
C24 C25 H25D 111.7
C26 C25 H25C 111.7
C24 C25 H25C 111.7
H25D C25 H25C 109.5
C28 C27 C26 106.5(6)
C28 C27 H27D 110.4
C26 C27 H27D 110.4
C28 C27 H27C 110.4
C26 C27 H27C 110.4
H27D C27 H27C 108.6
C27 C28 H28D 111.0
C27 C28 H28C 111.0
H28D C28 H28C 109.0

loop_
_geom_bond_atom_site_label_1
_geom_bond_atom_site_label_2
_geom_bond_distance
S1 O2 1.422(3)
S1 O1 1.434(2)
S1 N1 1.648(2)
S1 C1 1.748(3)
Cl1 C15 1.742(3)
N1 C7 1.417(3)
N1 C11 1.489(3)
C7 C8 1.321(4)
C7 C6 1.467(4)
C6 C1 1.379(4)
C6 C5 1.389(4)
C12 C17 1.390(4)
C12 C13 1.403(3)
C12 C9 1.513(4)
C8 C9 1.508(4)
C8 H8 0.9300
C14 C13 1.375(4)
C14 C15 1.376(4)
C14 H14 0.9300
C1 C2 1.391(4)
C10 C18 1.530(4)
C10 C19 1.530(4)
C10 C11 1.557(4)
C10 C9 1.570(4)
C9 H9 0.9800
C13 H13 0.9300
C5 C4 1.386(4)
C5 H5 0.9300
C16 C17 1.373(4)
C16 C15 1.380(4)
C16 H16 0.9300
C17 H17 0.9300
C4 C3 1.385(5)
C4 H4 0.9300
C11 C20 1.537(4)
C11 H11 0.9800
C19 H19B 0.9600
C19 H19A 0.9600
C19 H19C 0.9600
C2 C3 1.370(5)
C2 H2 0.9300
C20 C21' 1.503(4)
C20 H20D 0.9700
C20 H20C 0.9700
C20 H20B 0.9700
C20 H20A 0.9700
C3 H3 0.9300
C18 H18A 0.9600
C18 H18B 0.9600
C18 H18C 0.9600
C21' O3' 1.311(7)
C21' H21A 0.9700
C21' H21B 0.9700
O3' S2' 1.561(5)
O4' S2' 1.417(8)
O5' S2' 1.372(12)
S2' C22' 1.761(7)
C22' C23' 1.429(6)
C22' H22B 0.9700
C22' H22A 0.9700
C23' C29' 1.505(10)
C23' C24' 1.541(8)
C23' C28' 1.659(7)
C24' O6' 1.238(11)
C24' C25' 1.522(14)
C27' C26' 1.465(9)
C27' C28' 1.497(9)
C27' H27A 0.9700
C27' H27B 0.9700
C28' H28B 0.9700
C28' H28A 0.9700
C30' C29' 1.539(9)
C30' H30A 0.9600
C30' H30B 0.9600
C30' H30C 0.9600
C31' C29' 1.528(9)
C31' H31B 0.9600
C31' H31A 0.9600
C31' H31C 0.9600
C29' C26' 1.504(13)
C26' C25' 1.535(13)
C26' H26 0.9800
C25' H25B 0.9700
C25' H25A 0.9700
C22 S2 1.762(6)
C22 H22C 0.9700
C22 H22D 0.9700
S2 O4 1.410(7)
S2 O5 1.426(8)
S2 O3 1.552(5)
O6 C24 1.241(8)
C24 C25 1.526(14)
C26 C25 1.498(14)
C26 C29 1.499(10)
C26 C27 1.507(8)
C26 H26A 0.9800
C29 C30 1.527(9)
C29 C31 1.546(9)
C30 H30D 0.9600
C30 H30E 0.9600
C30 H30F 0.9600
C31 H31D 0.9600
C31 H31F 0.9600
C31 H31E 0.9600
C25 H25D 0.9700
C25 H25C 0.9700
C27 C28 1.496(8)
C27 H27D 0.9700
C27 H27C 0.9700
C28 H28D 0.9700
C28 H28C 0.9700

loop_
_geom_torsion_atom_site_label_1
_geom_torsion_atom_site_label_2
_geom_torsion_atom_site_label_3
_geom_torsion_atom_site_label_4
_geom_torsion
O2 S1 N1 C7 122.0(2)
O1 S1 N1 C7 -107.7(2)
C1 S1 N1 C7 8.3(2)
O2 S1 N1 C11 -88.1(2)
O1 S1 N1 C11 42.2(3)
C1 S1 N1 C11 158.2(2)
C11 N1 C7 C8 17.0(4)
S1 N1 C7 C8 168.6(2)
C11 N1 C7 C6 -161.8(2)
S1 N1 C7 C6 -10.1(3)
C8 C7 C6 C1 -171.6(3)
N1 C7 C6 C1 7.1(3)
C8 C7 C6 C5 7.7(4)
N1 C7 C6 C5 -173.6(3)
N1 C7 C8 C9 -1.0(4)
C6 C7 C8 C9 177.6(2)
C5 C6 C1 C2 -0.5(4)
C7 C6 C1 C2 178.8(3)
C5 C6 C1 S1 179.3(2)
C7 C6 C1 S1 -1.3(3)
O2 S1 C1 C6 -118.2(2)
O1 S1 C1 C6 110.6(2)
N1 S1 C1 C6 -3.9(2)
O2 S1 C1 C2 61.7(3)
O1 S1 C1 C2 -69.5(3)
N1 S1 C1 C2 175.9(3)
C7 C8 C9 C12 148.0(3)
C7 C8 C9 C10 18.8(4)
C17 C12 C9 C8 138.6(3)
C13 C12 C9 C8 -39.3(4)
C17 C12 C9 C10 -94.1(3)
C13 C12 C9 C10 87.9(3)
C18 C10 C9 C8 -166.5(2)
C19 C10 C9 C8 72.1(3)
C11 C10 C9 C8 -49.2(3)
C18 C10 C9 C12 65.5(3)
C19 C10 C9 C12 -55.9(3)
C11 C10 C9 C12 -177.2(2)
C15 C14 C13 C12 0.8(5)
C17 C12 C13 C14 -0.2(4)
C9 C12 C13 C14 177.8(3)
C1 C6 C5 C4 0.3(4)
C7 C6 C5 C4 -178.9(3)
C15 C16 C17 C12 0.6(5)
C13 C12 C17 C16 -0.5(5)
C9 C12 C17 C16 -178.5(3)
C6 C5 C4 C3 0.5(4)
C13 C14 C15 C16 -0.8(5)
C13 C14 C15 Cl1 -179.4(2)
C17 C16 C15 C14 0.1(5)
C17 C16 C15 Cl1 178.7(3)
C7 N1 C11 C20 -174.8(2)
S1 N1 C11 C20 36.4(3)
C7 N1 C11 C10 -48.8(3)
S1 N1 C11 C10 162.44(19)
C18 C10 C11 N1 -179.4(3)
C19 C10 C11 N1 -58.8(3)
C9 C10 C11 N1 63.6(3)
C18 C10 C11 C20 -55.5(3)
C19 C10 C11 C20 65.1(3)
C9 C10 C11 C20 -172.5(2)
C6 C1 C2 C3 -0.1(5)
S1 C1 C2 C3 -180.0(2)
N1 C11 C20 C21' -110.9(3)
C10 C11 C20 C21' 127.4(3)
C1 C2 C3 C4 1.0(5)
C5 C4 C3 C2 -1.2(5)
C11 C20 C21' O3' -70.2(5)
C20 C21' O3' S2' -111.0(4)
C21' O3' S2' O5' 46.9(7)
C21' O3' S2' O4' 174.3(5)
C21' O3' S2' C22' -72.2(6)
O5' S2' C22' C23' 35.6(7)
O4' S2' C22' C23' -95.0(7)
O3' S2' C22' C23' 154.8(5)
S2' C22' C23' C29' 151.0(6)
S2' C22' C23' C24' -73.5(7)
S2' C22' C23' C28' 31.3(7)
C22' C23' C24' O6' -5.1(11)
C29' C23' C24' O6' 142.2(9)
C28' C23' C24' O6' -121.7(9)
C22' C23' C24' C25' -168.8(7)
C29' C23' C24' C25' -21.6(8)
C28' C23' C24' C25' 74.6(7)
C26' C27' C28' C23' 6.7(10)
C22' C23' C28' C27' 164.6(7)
C29' C23' C28' C27' 26.1(8)
C24' C23' C28' C27' -74.7(8)
C22' C23' C29' C26' -174.9(6)
C24' C23' C29' C26' 44.4(7)
C28' C23' C29' C26' -48.7(6)
C22' C23' C29' C31' -53.4(9)
C24' C23' C29' C31' 165.8(7)
C28' C23' C29' C31' 72.8(8)
C22' C23' C29' C30' 61.7(10)
C24' C23' C29' C30' -79.0(8)
C28' C23' C29' C30' -172.1(8)
C28' C27' C26' C29' -37.5(10)
C28' C27' C26' C25' 68.4(10)
C23' C29' C26' C27' 57.1(8)
C31' C29' C26' C27' -64.2(10)
C30' C29' C26' C27' 172.9(8)
C23' C29' C26' C25' -51.8(7)
C31' C29' C26' C25' -173.1(8)
C30' C29' C26' C25' 64.0(10)
O6' C24' C25' C26' -173.2(9)
C23' C24' C25' C26' -9.1(9)
C27' C26' C25' C24' -68.8(9)
C29' C26' C25' C24' 36.6(9)
C25 C26 C29 C30 60.3(9)
C27 C26 C29 C30 174.6(7)
C25 C26 C29 C31 -178.7(8)
C27 C26 C29 C31 -64.3(8)
C29 C26 C25 C24 40.0(8)
C27 C26 C25 C24 -64.9(9)
O6 C24 C25 C26 176.8(7)
C25 C26 C27 C28 65.4(10)
C29 C26 C27 C28 -40.8(9)
